data_7059914
loop_
_publ_author_name
'Grguri\'c, Toni'
'Cetina, Mario'
'Petroselli, Manuel'
'Bacchiocchi, Corrado'
'Dzoli\'c, Zoran'
'Cametti, Massimo'

_publ_section_title
;
 Anion binding with biphenyl-bis-urea derivatives: solution and
 solid-state studies
;
_journal_issue 38
_journal_name_full 'New Journal of Chemistry'
_journal_page_first 16294
_journal_page_last 16301
_journal_paper_doi 10.1039/D0NJ03670F
_journal_volume 44
_journal_year 2020
_chemical_formula_moiety 'C26 H22 N4 O2, 2(C16 H36 N), 2(N O3)'
_chemical_formula_sum 'C58 H94 N8 O8'
_chemical_formula_weight 1031.41
_space_group_IT_number 14
_space_group_name_Hall '-P 2ybc'
_space_group_name_H-M_alt 'P 1 21/c 1'
_symmetry_cell_setting monoclinic
_symmetry_Int_Tables_number 14
_symmetry_space_group_name_Hall '-P 2ybc'
_symmetry_space_group_name_H-M 'P 1 21/c 1'
_atom_sites_solution_hydrogens geom
_atom_sites_solution_primary dual
_atom_sites_solution_secondary difmap
_audit_creation_date 2020-04-18T17:08:25-00:00
_audit_creation_method 'WinGX routine CIF_UPDATE'
_audit_update_record
;
2020-07-09 deposited with the CCDC.	2020-08-18 downloaded from the CCDC.
;
_cell_angle_alpha 90
_cell_angle_beta 99.841(8)
_cell_angle_gamma 90
_cell_formula_units_Z 2
_cell_length_a 15.0086(13)
_cell_length_b 9.8413(5)
_cell_length_c 20.6682(16)
_cell_measurement_reflns_used 2738
_cell_measurement_temperature 295(1)
_cell_measurement_theta_max 27.0640
_cell_measurement_theta_min 4.4930
_cell_volume 3007.9(4)
_computing_cell_refinement 'CrysAlisPro 1.171.39.46 (Rigaku OD, 2018)'
_computing_data_collection 'CrysAlisPro 1.171.39.46 (Rigaku OD, 2018)'
_computing_data_reduction 'CrysAlisPro 1.171.39.46 (Rigaku OD, 2018)'
_computing_molecular_graphics 'Mercury (Macrae et al., 2006)'
_computing_publication_material 'OLEX2 (Dolomanov et al., 2009) & WinGX (Farrugia, 2012)'
_computing_structure_refinement 'ShelXL 2018/3 (Sheldrick, 2015)'
_computing_structure_solution 'ShelXT (Sheldrick, 2015)'
_diffrn_ambient_temperature 295(1)
_diffrn_detector_area_resol_mean 16.3426
_diffrn_measured_fraction_theta_full 0.995
_diffrn_measured_fraction_theta_max 0.995
_diffrn_measurement_device_type 'Xcalibur, Sapphire3'
_diffrn_measurement_method '\w scans'
_diffrn_radiation_monochromator graphite
_diffrn_radiation_probe x-ray
_diffrn_radiation_type 'Mo K\a'
_diffrn_radiation_wavelength 0.71073
_diffrn_reflns_av_R_equivalents 0.0270
_diffrn_reflns_av_unetI/netI 0.0431
_diffrn_reflns_Laue_measured_fraction_full 0.995
_diffrn_reflns_Laue_measured_fraction_max 0.995
_diffrn_reflns_limit_h_max 16
_diffrn_reflns_limit_h_min -18
_diffrn_reflns_limit_k_max 12
_diffrn_reflns_limit_k_min -12
_diffrn_reflns_limit_l_max 23
_diffrn_reflns_limit_l_min -25
_diffrn_reflns_number 15814
_diffrn_reflns_point_group_measured_fraction_full 0.995
_diffrn_reflns_point_group_measured_fraction_max 0.995
_diffrn_reflns_theta_full 25.242
_diffrn_reflns_theta_max 25.998
_diffrn_reflns_theta_min 4.216
_diffrn_source_type 'Enhance (Mo) X-ray Source'
_exptl_absorpt_coefficient_mu 0.076
_exptl_absorpt_correction_T_max 0.979
_exptl_absorpt_correction_T_min 0.959
_exptl_absorpt_correction_type analytical
_exptl_absorpt_process_details
;
        CrysAlisPro 1.171.39.46 (Rigaku Oxford Diffraction, 2018)
Analytical numeric absorption correction using a multifaceted crystal
                        model based on expressions derived by R.C. Clark & J.S.
        (Clark, R. C. & Reid, J. S. (1995). Acta Cryst. A51, 887-897)
        Empirical absorption correction using spherical harmonics,
 implemented in SCALE3 ABSPACK scaling algorithm.
;
_exptl_crystal_colour yellow
_exptl_crystal_density_diffrn 1.139
_exptl_crystal_description plate
_exptl_crystal_F_000 1124
_exptl_crystal_recrystallization_method 'Re-crystallisation from solvent: dimethyl sulfoxide'
_exptl_crystal_size_max 0.744
_exptl_crystal_size_mid 0.404
_exptl_crystal_size_min 0.206
_refine_diff_density_max 0.616
_refine_diff_density_min -0.328
_refine_diff_density_rms 0.042
_refine_ls_extinction_method none
_refine_ls_goodness_of_fit_ref 1.027
_refine_ls_hydrogen_treatment constr
_refine_ls_matrix_type full
_refine_ls_number_parameters 338
_refine_ls_number_reflns 5886
_refine_ls_number_restraints 7
_refine_ls_restrained_S_all 1.035
_refine_ls_R_factor_all 0.1354
_refine_ls_R_factor_gt 0.0777
_refine_ls_shift/su_max 0.001
_refine_ls_shift/su_mean 0
_refine_ls_structure_factor_coef Fsqd
_refine_ls_weighting_details 'w=1/[\s^2^(Fo^2^)+(0.1382P)^2^+0.6040P] where P=(Fo^2^+2Fc^2^)/3'
_refine_ls_weighting_scheme calc
_refine_ls_wR_factor_gt 0.2218
_refine_ls_wR_factor_ref 0.2708
_reflns_Friedel_coverage 0
_reflns_number_gt 3210
_reflns_number_total 5886
_reflns_threshold_expression 'I > 2\s(I)'
_cod_data_source_file d0nj03670f2.cif
_cod_data_source_block 1-((TBA)NO3)2
_cod_depositor_comments 'Adding full bibliography for 7059910--7059921.cif.'
_cod_database_code 7059914
_shelx_shelxl_version_number 2018/3

loop_
_symmetry_equiv_pos_as_xyz
'x, y, z'
'-x, y+1/2, -z+1/2'
'-x, -y, -z'
'x, -y-1/2, z-1/2'

loop_
_atom_site_label
_atom_site_type_symbol
_atom_site_fract_x
_atom_site_fract_y
_atom_site_fract_z
_atom_site_U_iso_or_equiv
_atom_site_adp_type
_atom_site_occupancy
_atom_site_site_symmetry_order
_atom_site_calc_flag
_atom_site_refinement_flags_posn
_atom_site_refinement_flags_adp
_atom_site_refinement_flags_occupancy
_atom_site_disorder_assembly
_atom_site_disorder_group
O1 O 0.66329(19) 0.7906(3) 0.04043(12) 0.1012(9) Uani 1 1 d . . . . .
N1 N 0.63620(19) 0.7749(3) 0.14591(13) 0.0760(8) Uani 1 1 d . . . . .
H1 H 0.654201 0.734365 0.182682 0.091 Uiso 1 1 calc R . . . .
N2 N 0.75434(18) 0.6607(3) 0.11617(12) 0.0690(7) Uani 1 1 d . . . . .
H2 H 0.759855 0.630619 0.155728 0.083 Uiso 1 1 calc R . . . .
C1 C 0.5617(2) 0.8640(3) 0.14344(17) 0.0678(8) Uani 1 1 d . . . . .
C2 C 0.5403(2) 0.9065(3) 0.20291(19) 0.0808(10) Uani 1 1 d . . . . .
H2A H 0.573582 0.874228 0.242006 0.097 Uiso 1 1 calc R . . . .
C3 C 0.4699(3) 0.9966(4) 0.2045(2) 0.0896(11) Uani 1 1 d . . . . .
H3 H 0.455757 1.024145 0.244611 0.108 Uiso 1 1 calc R . . . .
C4 C 0.4212(3) 1.0450(4) 0.1473(3) 0.0941(12) Uani 1 1 d . . . . .
H4 H 0.37485 1.107199 0.148435 0.113 Uiso 1 1 calc R . . . .
C5 C 0.4406(2) 1.0023(4) 0.0890(2) 0.0929(12) Uani 1 1 d . . . . .
H5 H 0.406927 1.035547 0.050226 0.111 Uiso 1 1 calc R . . . .
C6 C 0.5094(2) 0.9104(4) 0.08576(19) 0.0848(10) Uani 1 1 d . . . . .
H6 H 0.520579 0.879924 0.045301 0.102 Uiso 1 1 calc R . . . .
C7 C 0.6826(2) 0.7463(3) 0.09621(16) 0.0712(9) Uani 1 1 d . . . . .
C8 C 0.8197(2) 0.6164(3) 0.07981(14) 0.0588(7) Uani 1 1 d . . . . .
C9 C 0.8766(2) 0.5121(3) 0.10550(15) 0.0711(9) Uani 1 1 d . . . . .
H9 H 0.867818 0.47102 0.144441 0.085 Uiso 1 1 calc R . . . .
C10 C 0.9461(2) 0.4674(3) 0.07497(14) 0.0668(8) Uani 1 1 d . . . . .
H10 H 0.982961 0.397291 0.09422 0.08 Uiso 1 1 calc R . . . .
C11 C 0.9629(2) 0.5233(3) 0.01649(13) 0.0541(7) Uani 1 1 d . . . . .
C12 C 0.9032(2) 0.6256(3) -0.00954(15) 0.0688(8) Uani 1 1 d . . . . .
H12 H 0.910608 0.665032 -0.049169 0.083 Uiso 1 1 calc R . . . .
C13 C 0.8333(2) 0.6716(3) 0.02074(16) 0.0698(9) Uani 1 1 d . . . . .
H13 H 0.795291 0.740117 0.001187 0.084 Uiso 1 1 calc R . . . .
O2 O 0.7389(2) 0.7828(3) 0.28499(16) 0.1114(10) Uani 1 1 d . . . . .
O3 O 0.8406(3) 0.6710(3) 0.34763(15) 0.1361(13) Uani 1 1 d . . . . .
O4 O 0.7831(2) 0.5936(2) 0.25507(12) 0.1014(9) Uani 1 1 d . . . . .
N3 N 0.7882(2) 0.6829(3) 0.29700(15) 0.0735(8) Uani 1 1 d . . . . .
N4 N 0.78456(16) 0.2257(2) 0.34025(12) 0.0601(7) Uani 1 1 d . . . . .
C14 C 0.7251(2) 0.2722(3) 0.27750(16) 0.0701(9) Uani 1 1 d . . . . .
H14A H 0.663506 0.278679 0.285651 0.084 Uiso 1 1 calc R . . . .
H14B H 0.743928 0.363011 0.267493 0.084 Uiso 1 1 calc R . . . .
C15 C 0.7248(3) 0.1850(4) 0.21767(18) 0.0923(11) Uani 1 1 d . . . . .
H15A H 0.705889 0.093346 0.226148 0.111 Uiso 1 1 calc R . . . .
H15B H 0.785101 0.180737 0.206831 0.111 Uiso 1 1 calc R . . . .
C16 C 0.6594(3) 0.2470(6) 0.1607(2) 0.1299(18) Uani 1 1 d D . . . .
H16A H 0.598184 0.225866 0.166718 0.156 Uiso 1 1 calc R . . . .
H16B H 0.666037 0.345001 0.162928 0.156 Uiso 1 1 calc R . . . .
C17 C 0.6708(5) 0.2011(8) 0.0932(2) 0.178(3) Uani 1 1 d D . . . .
H17A H 0.619334 0.229216 0.061878 0.266 Uiso 1 1 calc GR . . . .
H17B H 0.675788 0.103901 0.092574 0.266 Uiso 1 1 calc GR . . . .
H17C H 0.724582 0.240989 0.082093 0.266 Uiso 1 1 calc GR . . . .
C18 C 0.7494(2) 0.0944(3) 0.36572(17) 0.0715(9) Uani 1 1 d D . . . .
H18A H 0.753257 0.023079 0.333947 0.086 Uiso 1 1 calc R . . . .
H18B H 0.788938 0.069387 0.406115 0.086 Uiso 1 1 calc R . . . .
C19 C 0.6535(2) 0.0996(4) 0.3789(2) 0.0933(12) Uani 1 1 d D . . . .
H19A H 0.612072 0.115 0.33811 0.112 Uiso 1 1 calc R . . . .
H19B H 0.647199 0.173981 0.408532 0.112 Uiso 1 1 calc R . . . .
C20 C 0.6309(3) -0.0344(5) 0.4094(3) 0.1207(16) Uani 1 1 d D . . . .
H20A H 0.641578 -0.108468 0.38065 0.145 Uiso 1 1 calc R . . . .
H20B H 0.671142 -0.046752 0.450941 0.145 Uiso 1 1 calc R . . . .
C21 C 0.5346(3) -0.0414(8) 0.4207(4) 0.186(3) Uani 1 1 d D . . . .
H21A H 0.494393 -0.038809 0.37931 0.279 Uiso 1 1 calc GR . . . .
H21B H 0.52247 0.03452 0.447064 0.279 Uiso 1 1 calc GR . . . .
H21C H 0.52553 -0.124451 0.443124 0.279 Uiso 1 1 calc GR . . . .
C22 C 0.8802(2) 0.1975(3) 0.32871(17) 0.0688(9) Uani 1 1 d . . . . .
H22A H 0.916471 0.168246 0.36973 0.083 Uiso 1 1 calc R . . . .
H22B H 0.878384 0.123382 0.297607 0.083 Uiso 1 1 calc R . . . .
C23 C 0.9255(2) 0.3182(4) 0.3030(2) 0.0852(10) Uani 1 1 d D . . . .
H23A H 0.889151 0.348571 0.26221 0.102 Uiso 1 1 calc R . . . .
H23B H 0.928717 0.392056 0.334408 0.102 Uiso 1 1 calc R . . . .
C24 C 1.0192(2) 0.2853(4) 0.2913(3) 0.1164(16) Uani 1 1 d D . . . .
H24A H 1.055206 0.25486 0.332174 0.14 Uiso 1 1 calc R . . . .
H24B H 1.015646 0.210946 0.260124 0.14 Uiso 1 1 calc R . . . .
C25 C 1.0659(3) 0.4034(4) 0.2655(2) 0.1068(14) Uani 1 1 d D . . . .
H25A H 1.041686 0.416727 0.21983 0.16 Uiso 1 1 calc GR . . . .
H25B H 1.12954 0.385027 0.270409 0.16 Uiso 1 1 calc GR . . . .
H25C H 1.056404 0.483843 0.289634 0.16 Uiso 1 1 calc GR . . . .
C26 C 0.7844(2) 0.3401(3) 0.38960(16) 0.0699(9) Uani 1 1 d D . . . .
H26A H 0.803981 0.422631 0.370503 0.084 Uiso 1 1 calc R . . . .
H26B H 0.722653 0.35441 0.396147 0.084 Uiso 1 1 calc R . . . .
C27 C 0.8429(3) 0.3197(4) 0.45610(17) 0.0866(11) Uani 1 1 d D . . . .
H27A H 0.820328 0.243716 0.478447 0.104 Uiso 1 1 calc R . . . .
H27B H 0.904474 0.29968 0.450774 0.104 Uiso 1 1 calc R . . . .
C28 C 0.8410(3) 0.4469(4) 0.4960(2) 0.1130(15) Uani 1 1 d D . . . .
H28A H 0.779348 0.463425 0.502409 0.136 Uiso 1 1 calc R . . . .
H28B H 0.859349 0.522966 0.471557 0.136 Uiso 1 1 calc R . . . .
C29 C 0.9012(5) 0.4411(7) 0.5621(3) 0.166(2) Uani 1 1 d D . . . .
H29A H 0.963251 0.437118 0.55627 0.249 Uiso 1 1 calc GR . . . .
H29B H 0.886937 0.361665 0.585283 0.249 Uiso 1 1 calc GR . . . .
H29C H 0.891854 0.520776 0.586866 0.249 Uiso 1 1 calc GR . . . .

loop_
_atom_site_aniso_label
_atom_site_aniso_U_11
_atom_site_aniso_U_22
_atom_site_aniso_U_33
_atom_site_aniso_U_23
_atom_site_aniso_U_13
_atom_site_aniso_U_12
O1 0.099(2) 0.141(2) 0.0647(15) 0.0188(15) 0.0190(14) 0.0466(17)
N1 0.0775(19) 0.0907(18) 0.0621(15) 0.0075(14) 0.0186(15) 0.0119(15)
N2 0.0777(18) 0.0746(16) 0.0555(14) 0.0045(13) 0.0136(14) 0.0094(14)
C1 0.0577(19) 0.0726(19) 0.075(2) 0.0046(16) 0.0179(17) -0.0041(15)
C2 0.072(2) 0.091(2) 0.083(2) -0.0006(19) 0.0234(19) -0.0011(18)
C3 0.073(2) 0.097(3) 0.106(3) -0.010(2) 0.036(2) -0.004(2)
C4 0.062(2) 0.096(3) 0.131(4) 0.011(3) 0.036(3) 0.0010(19)
C5 0.057(2) 0.114(3) 0.110(3) 0.030(3) 0.020(2) 0.001(2)
C6 0.065(2) 0.109(3) 0.083(2) 0.013(2) 0.019(2) 0.0031(19)
C7 0.071(2) 0.079(2) 0.063(2) 0.0008(17) 0.0101(18) 0.0068(17)
C8 0.0653(19) 0.0569(15) 0.0524(16) -0.0025(13) 0.0047(15) -0.0016(14)
C9 0.095(3) 0.0684(18) 0.0519(16) 0.0072(15) 0.0166(18) 0.0062(17)
C10 0.089(2) 0.0537(16) 0.0573(17) 0.0050(14) 0.0118(17) 0.0133(15)
C11 0.0677(18) 0.0460(13) 0.0451(14) -0.0034(12) -0.0002(13) -0.0041(12)
C12 0.076(2) 0.0721(18) 0.0583(17) 0.0119(15) 0.0108(17) 0.0033(16)
C13 0.070(2) 0.0688(18) 0.070(2) 0.0125(16) 0.0103(17) 0.0114(16)
O2 0.116(2) 0.0925(18) 0.130(2) -0.0005(17) 0.0329(19) 0.0307(17)
O3 0.190(4) 0.117(2) 0.0832(19) 0.0098(18) -0.028(2) -0.003(2)
O4 0.169(3) 0.0645(14) 0.0704(15) 0.0059(13) 0.0194(17) -0.0012(15)
N3 0.091(2) 0.0628(16) 0.0703(18) 0.0058(15) 0.0248(17) 0.0002(15)
N4 0.0608(15) 0.0472(12) 0.0725(16) 0.0012(11) 0.0119(13) 0.0057(10)
C14 0.0603(19) 0.0692(18) 0.081(2) 0.0132(17) 0.0131(17) 0.0049(14)
C15 0.082(3) 0.112(3) 0.079(2) -0.008(2) 0.005(2) 0.001(2)
C16 0.084(3) 0.205(6) 0.093(3) -0.014(3) -0.006(3) 0.003(3)
C17 0.157(6) 0.246(8) 0.128(5) -0.005(5) 0.019(4) -0.003(5)
C18 0.084(2) 0.0503(16) 0.083(2) 0.0038(15) 0.0217(19) -0.0046(14)
C19 0.091(3) 0.086(2) 0.107(3) 0.015(2) 0.026(2) -0.0167(19)
C20 0.119(4) 0.124(3) 0.124(4) 0.032(3) 0.037(3) -0.018(3)
C21 0.151(5) 0.229(7) 0.185(6) 0.048(5) 0.051(5) -0.072(5)
C22 0.0628(19) 0.0601(17) 0.085(2) 0.0007(16) 0.0185(17) 0.0113(14)
C23 0.066(2) 0.081(2) 0.111(3) 0.017(2) 0.022(2) 0.0050(17)
C24 0.092(3) 0.086(3) 0.184(5) 0.026(3) 0.061(3) 0.017(2)
C25 0.092(3) 0.101(3) 0.136(4) 0.016(3) 0.044(3) 0.000(2)
C26 0.072(2) 0.0540(16) 0.086(2) -0.0045(16) 0.0186(19) 0.0069(14)
C27 0.091(3) 0.078(2) 0.088(2) -0.0133(19) 0.006(2) 0.0045(19)
C28 0.139(4) 0.098(3) 0.101(3) -0.032(2) 0.016(3) -0.003(3)
C29 0.191(6) 0.172(6) 0.124(4) -0.053(4) -0.004(4) -0.020(5)

loop_
_atom_type_symbol
_atom_type_description
_atom_type_scat_dispersion_real
_atom_type_scat_dispersion_imag
_atom_type_scat_source
C C 0.0033 0.0016 'International Tables Vol C Tables 4.2.6.8 and 6.1.1.4'
H H 0 0 'International Tables Vol C Tables 4.2.6.8 and 6.1.1.4'
N N 0.0061 0.0033 'International Tables Vol C Tables 4.2.6.8 and 6.1.1.4'
O O 0.0106 0.006 'International Tables Vol C Tables 4.2.6.8 and 6.1.1.4'

loop_
_geom_angle_atom_site_label_1
_geom_angle_atom_site_label_2
_geom_angle_atom_site_label_3
_geom_angle
_geom_angle_site_symmetry_1
_geom_angle_site_symmetry_3
_geom_angle_publ_flag
C1 N1 H1 116.5 . . ?
C7 N1 H1 116.5 . . ?
C7 N1 C1 127.0(3) . . ?
C7 N2 H2 116.1 . . ?
C7 N2 C8 127.8(3) . . ?
C8 N2 H2 116.1 . . ?
C2 C1 N1 117.1(3) . . ?
C2 C1 C6 118.7(3) . . ?
C6 C1 N1 124.2(3) . . ?
C1 C2 H2A 119.8 . . ?
C3 C2 C1 120.5(4) . . ?
C3 C2 H2A 119.8 . . ?
C2 C3 H3 120 . . ?
C4 C3 C2 120.0(4) . . ?
C4 C3 H3 120 . . ?
C3 C4 H4 120.1 . . ?
C5 C4 C3 119.9(4) . . ?
C5 C4 H4 120.1 . . ?
C4 C5 H5 119.3 . . ?
C4 C5 C6 121.4(4) . . ?
C6 C5 H5 119.3 . . ?
C1 C6 H6 120.3 . . ?
C5 C6 C1 119.4(4) . . ?
C5 C6 H6 120.3 . . ?
O1 C7 N1 124.6(3) . . ?
O1 C7 N2 123.4(3) . . ?
N1 C7 N2 112.0(3) . . ?
C9 C8 N2 117.9(3) . . ?
C9 C8 C13 117.1(3) . . ?
C13 C8 N2 125.0(3) . . ?
C8 C9 H9 119.1 . . ?
C10 C9 C8 121.8(3) . . ?
C10 C9 H9 119.1 . . ?
C9 C10 H10 118.8 . . ?
C9 C10 C11 122.3(3) . . ?
C11 C10 H10 118.8 . . ?
C10 C11 C11 122.9(3) . 3_765 ?
C10 C11 C12 114.9(3) . . ?
C12 C11 C11 122.2(3) . 3_765 ?
C11 C12 H12 118.4 . . ?
C13 C12 C11 123.2(3) . . ?
C13 C12 H12 118.4 . . ?
C8 C13 C12 120.5(3) . . ?
C8 C13 H13 119.7 . . ?
C12 C13 H13 119.7 . . ?
O3 N3 O2 122.3(3) . . ?
O3 N3 O4 119.8(3) . . ?
O4 N3 O2 117.8(3) . . ?
C14 N4 C18 111.3(2) . . ?
C14 N4 C22 110.8(2) . . ?
C14 N4 C26 106.4(2) . . ?
C22 N4 C18 107.0(2) . . ?
C26 N4 C18 110.9(2) . . ?
C26 N4 C22 110.5(2) . . ?
N4 C14 H14A 108.1 . . ?
N4 C14 H14B 108.1 . . ?
H14A C14 H14B 107.3 . . ?
C15 C14 N4 116.8(3) . . ?
C15 C14 H14A 108.1 . . ?
C15 C14 H14B 108.1 . . ?
C14 C15 H15A 110 . . ?
C14 C15 H15B 110 . . ?
C14 C15 C16 108.5(3) . . ?
H15A C15 H15B 108.4 . . ?
C16 C15 H15A 110 . . ?
C16 C15 H15B 110 . . ?
C15 C16 H16A 108.3 . . ?
C15 C16 H16B 108.3 . . ?
H16A C16 H16B 107.4 . . ?
C17 C16 C15 115.8(5) . . ?
C17 C16 H16A 108.3 . . ?
C17 C16 H16B 108.3 . . ?
C16 C17 H17A 109.5 . . ?
C16 C17 H17B 109.5 . . ?
C16 C17 H17C 109.5 . . ?
H17A C17 H17B 109.5 . . ?
H17A C17 H17C 109.5 . . ?
H17B C17 H17C 109.5 . . ?
N4 C18 H18A 108.4 . . ?
N4 C18 H18B 108.4 . . ?
H18A C18 H18B 107.5 . . ?
C19 C18 N4 115.5(2) . . ?
C19 C18 H18A 108.4 . . ?
C19 C18 H18B 108.4 . . ?
C18 C19 H19A 109.8 . . ?
C18 C19 H19B 109.8 . . ?
C18 C19 C20 109.4(3) . . ?
H19A C19 H19B 108.2 . . ?
C20 C19 H19A 109.8 . . ?
C20 C19 H19B 109.8 . . ?
C19 C20 H20A 109 . . ?
C19 C20 H20B 109 . . ?
H20A C20 H20B 107.8 . . ?
C21 C20 C19 113.1(4) . . ?
C21 C20 H20A 109 . . ?
C21 C20 H20B 109 . . ?
C20 C21 H21A 109.5 . . ?
C20 C21 H21B 109.5 . . ?
C20 C21 H21C 109.5 . . ?
H21A C21 H21B 109.5 . . ?
H21A C21 H21C 109.5 . . ?
H21B C21 H21C 109.5 . . ?
N4 C22 H22A 108.8 . . ?
N4 C22 H22B 108.8 . . ?
H22A C22 H22B 107.7 . . ?
C23 C22 N4 114.0(2) . . ?
C23 C22 H22A 108.8 . . ?
C23 C22 H22B 108.8 . . ?
C22 C23 H23A 109.2 . . ?
C22 C23 H23B 109.2 . . ?
H23A C23 H23B 107.9 . . ?
C24 C23 C22 112.2(3) . . ?
C24 C23 H23A 109.2 . . ?
C24 C23 H23B 109.2 . . ?
C23 C24 H24A 108.9 . . ?
C23 C24 H24B 108.9 . . ?
H24A C24 H24B 107.7 . . ?
C25 C24 C23 113.4(3) . . ?
C25 C24 H24A 108.9 . . ?
C25 C24 H24B 108.9 . . ?
C24 C25 H25A 109.5 . . ?
C24 C25 H25B 109.5 . . ?
C24 C25 H25C 109.5 . . ?
H25A C25 H25B 109.5 . . ?
H25A C25 H25C 109.5 . . ?
H25B C25 H25C 109.5 . . ?
N4 C26 H26A 108.2 . . ?
N4 C26 H26B 108.2 . . ?
H26A C26 H26B 107.3 . . ?
C27 C26 N4 116.4(2) . . ?
C27 C26 H26A 108.2 . . ?
C27 C26 H26B 108.2 . . ?
C26 C27 H27A 109.9 . . ?
C26 C27 H27B 109.9 . . ?
H27A C27 H27B 108.3 . . ?
C28 C27 C26 109.1(3) . . ?
C28 C27 H27A 109.9 . . ?
C28 C27 H27B 109.9 . . ?
C27 C28 H28A 108.8 . . ?
C27 C28 H28B 108.8 . . ?
C27 C28 C29 113.7(4) . . ?
H28A C28 H28B 107.7 . . ?
C29 C28 H28A 108.8 . . ?
C29 C28 H28B 108.8 . . ?
C28 C29 H29A 109.5 . . ?
C28 C29 H29B 109.5 . . ?
C28 C29 H29C 109.5 . . ?
H29A C29 H29B 109.5 . . ?
H29A C29 H29C 109.5 . . ?
H29B C29 H29C 109.5 . . ?

loop_
_geom_bond_atom_site_label_1
_geom_bond_atom_site_label_2
_geom_bond_distance
_geom_bond_site_symmetry_2
_geom_bond_publ_flag
O1 C7 1.220(4) . ?
N1 H1 0.86 . ?
N1 C1 1.416(4) . ?
N1 C7 1.365(4) . ?
N2 H2 0.86 . ?
N2 C7 1.374(4) . ?
N2 C8 1.403(4) . ?
C1 C2 1.387(5) . ?
C1 C6 1.387(5) . ?
C2 H2A 0.93 . ?
C2 C3 1.384(5) . ?
C3 H3 0.93 . ?
C3 C4 1.365(6) . ?
C4 H4 0.93 . ?
C4 C5 1.356(6) . ?
C5 H5 0.93 . ?
C5 C6 1.383(5) . ?
C6 H6 0.93 . ?
C8 C9 1.381(4) . ?
C8 C13 1.383(4) . ?
C9 H9 0.93 . ?
C9 C10 1.380(4) . ?
C10 H10 0.93 . ?
C10 C11 1.390(4) . ?
C11 C11 1.475(6) 3_765 ?
C11 C12 1.394(4) . ?
C12 H12 0.93 . ?
C12 C13 1.386(4) . ?
C13 H13 0.93 . ?
O2 N3 1.230(4) . ?
O3 N3 1.202(4) . ?
O4 N3 1.228(3) . ?
N4 C14 1.514(4) . ?
N4 C18 1.523(4) . ?
N4 C22 1.520(4) . ?
N4 C26 1.519(4) . ?
C14 H14A 0.97 . ?
C14 H14B 0.97 . ?
C14 C15 1.505(5) . ?
C15 H15A 0.97 . ?
C15 H15B 0.97 . ?
C15 C16 1.525(6) . ?
C16 H16A 0.97 . ?
C16 H16B 0.97 . ?
C16 C17 1.504(3) . ?
C17 H17A 0.96 . ?
C17 H17B 0.96 . ?
C17 H17C 0.96 . ?
C18 H18A 0.97 . ?
C18 H18B 0.97 . ?
C18 C19 1.509(4) . ?
C19 H19A 0.97 . ?
C19 H19B 0.97 . ?
C19 C20 1.525(5) . ?
C20 H20A 0.97 . ?
C20 H20B 0.97 . ?
C20 C21 1.505(2) . ?
C21 H21A 0.96 . ?
C21 H21B 0.96 . ?
C21 H21C 0.96 . ?
C22 H22A 0.97 . ?
C22 H22B 0.97 . ?
C22 C23 1.509(5) . ?
C23 H23A 0.97 . ?
C23 H23B 0.97 . ?
C23 C24 1.5024(19) . ?
C24 H24A 0.97 . ?
C24 H24B 0.97 . ?
C24 C25 1.502(3) . ?
C25 H25A 0.96 . ?
C25 H25B 0.96 . ?
C25 H25C 0.96 . ?
C26 H26A 0.97 . ?
C26 H26B 0.97 . ?
C26 C27 1.512(4) . ?
C27 H27A 0.97 . ?
C27 H27B 0.97 . ?
C27 C28 1.502(5) . ?
C28 H28A 0.97 . ?
C28 H28B 0.97 . ?
C28 C29 1.504(5) . ?
C29 H29A 0.96 . ?
C29 H29B 0.96 . ?
C29 H29C 0.96 . ?

loop_
_geom_torsion_atom_site_label_1
_geom_torsion_atom_site_label_2
_geom_torsion_atom_site_label_3
_geom_torsion_atom_site_label_4
_geom_torsion
_geom_torsion_site_symmetry_1
_geom_torsion_site_symmetry_2
_geom_torsion_site_symmetry_3
_geom_torsion_site_symmetry_4
_geom_torsion_publ_flag
N1 C1 C2 C3 178.2(3) . . . . ?
N1 C1 C6 C5 -177.0(3) . . . . ?
N2 C8 C9 C10 -176.2(3) . . . . ?
N2 C8 C13 C12 176.3(3) . . . . ?
C1 N1 C7 O1 -3.3(6) . . . . ?
C1 N1 C7 N2 176.9(3) . . . . ?
C1 C2 C3 C4 -0.4(5) . . . . ?
C2 C1 C6 C5 3.1(5) . . . . ?
C2 C3 C4 C5 1.5(6) . . . . ?
C3 C4 C5 C6 -0.3(6) . . . . ?
C4 C5 C6 C1 -2.1(6) . . . . ?
C6 C1 C2 C3 -1.9(5) . . . . ?
C7 N1 C1 C2 -163.0(3) . . . . ?
C7 N1 C1 C6 17.2(5) . . . . ?
C7 N2 C8 C9 -169.0(3) . . . . ?
C7 N2 C8 C13 12.9(5) . . . . ?
C8 N2 C7 O1 4.3(5) . . . . ?
C8 N2 C7 N1 -175.9(3) . . . . ?
C8 C9 C10 C11 -0.4(5) . . . . ?
C9 C8 C13 C12 -1.9(5) . . . . ?
C9 C10 C11 C11 179.7(3) . . . 3_765 ?
C9 C10 C11 C12 -1.3(4) . . . . ?
C10 C11 C12 C13 1.4(5) . . . . ?
C11 C11 C12 C13 -179.6(3) 3_765 . . . ?
C11 C12 C13 C8 0.1(5) . . . . ?
C13 C8 C9 C10 2.0(5) . . . . ?
N4 C14 C15 C16 178.6(3) . . . . ?
N4 C18 C19 C20 -175.3(3) . . . . ?
N4 C22 C23 C24 -179.1(4) . . . . ?
N4 C26 C27 C28 175.0(3) . . . . ?
C14 N4 C18 C19 -57.4(4) . . . . ?
C14 N4 C22 C23 58.4(4) . . . . ?
C14 N4 C26 C27 -177.6(3) . . . . ?
C14 C15 C16 C17 161.7(5) . . . . ?
C18 N4 C14 C15 -67.6(4) . . . . ?
C18 N4 C22 C23 179.9(3) . . . . ?
C18 N4 C26 C27 61.2(4) . . . . ?
C18 C19 C20 C21 -176.8(4) . . . . ?
C22 N4 C14 C15 51.3(4) . . . . ?
C22 N4 C18 C19 -178.5(3) . . . . ?
C22 N4 C26 C27 -57.3(4) . . . . ?
C22 C23 C24 C25 179.8(4) . . . . ?
C26 N4 C14 C15 171.4(3) . . . . ?
C26 N4 C18 C19 60.9(4) . . . . ?
C26 N4 C22 C23 -59.3(4) . . . . ?
C26 C27 C28 C29 -176.7(4) . . . . ?
